data_7250414
loop_
_publ_author_name
'Gee, Anthony P.'
'Gianga, Tiberiu-M.'
'Kociok-K\"ohn, Gabriele'
'Panto\,s, G. Dan'
'Lewis, Simon E.'

_publ_section_title
;
 Synthesis and resolution of a 1,1&#x2032;-biazulene analogue of BINOL
;
_journal_issue 19
_journal_name_full 'RSC Advances'
_journal_page_first 14881
_journal_page_last 14892
_journal_paper_doi 10.1039/D5RA02520F
_journal_volume 15
_journal_year 2025
_chemical_absolute_configuration ad
_chemical_formula_moiety 'C52 H66 O12, 0.15(C2 H6 O)'
_chemical_formula_sum 'C52.3 H66.9 O12.15'
_chemical_formula_weight 889.95
_space_group_crystal_system orthorhombic
_space_group_IT_number 19
_space_group_name_Hall 'P 2ac 2ab'
_space_group_name_H-M_alt 'P 21 21 21'
_atom_sites_solution_hydrogens geom
_atom_sites_solution_primary dual
_audit_creation_method SHELXL-2019/3
_audit_update_record
;
2025-02-03 deposited with the CCDC.	2025-04-25 downloaded from the CCDC.
;
_cell_angle_alpha 90
_cell_angle_beta 90
_cell_angle_gamma 90
_cell_formula_units_Z 4
_cell_length_a 12.61370(10)
_cell_length_b 16.68850(10)
_cell_length_c 23.7719(2)
_cell_measurement_reflns_used 28458
_cell_measurement_temperature 150(2)
_cell_measurement_theta_max 73.0070
_cell_measurement_theta_min 3.2200
_cell_volume 5004.07(7)
_computing_cell_refinement 'CrysAlisPro 1.171.38.41 (Rigaku OD, 2015)'
_computing_data_collection 'CrysAlisPro 1.171.38.41 (Rigaku OD, 2015)'
_computing_data_reduction 'CrysAlisPro 1.171.38.41 (Rigaku OD, 2015)'
_computing_molecular_graphics 'ORTEP3 for Windows - Farrugia, L. J. J. Appl. Crystallogr. 1997, 30, 565'
_computing_publication_material
;
 'WinGX publication routines, Farrugia, 
 L. J., J. Appl. Crystallogr., 1999, 32, 837-838
;
_computing_structure_refinement
;
 SHELXL-2019/3 (Sheldrick, 2019)
 Sheldrick GM (2008) Acta Crystallogr A64:112--122 and 
 C. B. H\"ubschle, G. M. Sheldrick and B. Dittrich
 ShelXle: a Qt graphical user interface for SHELXL
 J. Appl. Cryst., 44, (2011) 1281-1284.
;
_computing_structure_solution
; 
 SHELXT
 Sheldrick, G. M. (2008). Acta Cryst. A64, 112-122.
;
_diffrn_ambient_environment N~2~
_diffrn_ambient_temperature 150.01(10)
_diffrn_detector 'CCD plate'
_diffrn_detector_area_resol_mean 8.1150
_diffrn_detector_type EosS2
_diffrn_measured_fraction_theta_full 1.000
_diffrn_measured_fraction_theta_max 0.997
_diffrn_measurement_device 'four-circle diffractometer'
_diffrn_measurement_device_type 'SuperNova, Dual, Cu at zero, EosS2'
_diffrn_radiation_monochromator mirror
_diffrn_radiation_probe x-ray
_diffrn_radiation_type 'Cu K\a'
_diffrn_radiation_wavelength 1.54184
_diffrn_reflns_av_R_equivalents 0.0304
_diffrn_reflns_av_unetI/netI 0.0197
_diffrn_reflns_Laue_measured_fraction_full 1.000
_diffrn_reflns_Laue_measured_fraction_max 0.997
_diffrn_reflns_limit_h_max 15
_diffrn_reflns_limit_h_min -15
_diffrn_reflns_limit_k_max 20
_diffrn_reflns_limit_k_min -19
_diffrn_reflns_limit_l_max 29
_diffrn_reflns_limit_l_min -22
_diffrn_reflns_number 57209
_diffrn_reflns_point_group_measured_fraction_full 1.000
_diffrn_reflns_point_group_measured_fraction_max 0.994
_diffrn_reflns_theta_full 67.684
_diffrn_reflns_theta_max 73.128
_diffrn_reflns_theta_min 3.236
_diffrn_source 'micro-focus sealed X-ray tube'
_diffrn_source_type 'SuperNova (Cu) X-ray Source'
_exptl_absorpt_coefficient_mu 0.675
_exptl_absorpt_correction_T_max 1.00000
_exptl_absorpt_correction_T_min 0.71916
_exptl_absorpt_correction_type multi-scan
_exptl_absorpt_process_details
;
CrysAlisPro 1.171.38.41 (Rigaku Oxford Diffraction, 2015)
Empirical absorption correction using spherical harmonics,
 implemented in SCALE3 ABSPACK scaling algorithm.
;
_exptl_crystal_colour 'dark red'
_exptl_crystal_density_diffrn 1.181
_exptl_crystal_description prism
_exptl_crystal_F_000 1912
_exptl_crystal_size_max 0.300
_exptl_crystal_size_mid 0.250
_exptl_crystal_size_min 0.080
_refine_diff_density_max 0.136
_refine_diff_density_min -0.143
_refine_diff_density_rms 0.028
_refine_ls_abs_structure_details
;
 Flack x determined using 3977 quotients [(I+)-(I-)]/[(I+)+(I-)]
 (Parsons, Flack and Wagner, Acta Cryst. B69 (2013) 249-259).
;
_refine_ls_abs_structure_Flack 0.06(4)
_refine_ls_extinction_method none
_refine_ls_goodness_of_fit_ref 1.027
_refine_ls_hydrogen_treatment constr
_refine_ls_matrix_type full
_refine_ls_number_parameters 634
_refine_ls_number_reflns 9957
_refine_ls_number_restraints 24
_refine_ls_restrained_S_all 1.028
_refine_ls_R_factor_all 0.0351
_refine_ls_R_factor_gt 0.0326
_refine_ls_shift/su_max 0.000
_refine_ls_shift/su_mean 0.000
_refine_ls_structure_factor_coef Fsqd
_refine_ls_weighting_details 'w=1/[\s^2^(Fo^2^)+(0.0456P)^2^+0.5877P] where P=(Fo^2^+2Fc^2^)/3'
_refine_ls_weighting_scheme calc
_refine_ls_wR_factor_gt 0.0829
_refine_ls_wR_factor_ref 0.0846
_reflns_Friedel_coverage 0.802
_reflns_Friedel_fraction_full 1.000
_reflns_Friedel_fraction_max 0.990
_reflns_number_gt 9387
_reflns_number_total 9957
_reflns_threshold_expression 'I > 2\s(I)'
_cod_data_source_file d5ra02520f2.cif
_cod_data_source_block s16sel1
_cod_original_formula_sum 'C52.30 H66.90 O12.15'
_cod_database_code 7250414
_shelx_shelxl_version_number 2019/3
_shelx_space_group_comment
;
The symmetry employed for this shelxl refinement is uniquely defined
by the following loop, which should always be used as a source of
symmetry information in preference to the above space-group names.
They are only intended as comments.
;
_shelx_estimated_absorpt_t_min 0.823
_shelx_estimated_absorpt_t_max 0.948
_oxdiff_exptl_absorpt_empirical_full_min 0.741
_oxdiff_exptl_absorpt_empirical_full_max 1.301
_oxdiff_exptl_absorpt_empirical_details
;
Empirical correction (ABSPACK) includes:
- Absorption correction using spherical harmonics
- Frame scaling
;

loop_
_space_group_symop_operation_xyz
'x, y, z'
'-x+1/2, -y, z+1/2'
'-x, y+1/2, -z+1/2'
'x+1/2, -y+1/2, -z'

loop_
_atom_site_label
_atom_site_type_symbol
_atom_site_fract_x
_atom_site_fract_y
_atom_site_fract_z
_atom_site_U_iso_or_equiv
_atom_site_adp_type
_atom_site_occupancy
_atom_site_site_symmetry_order
_atom_site_calc_flag
_atom_site_refinement_flags_posn
_atom_site_refinement_flags_adp
_atom_site_refinement_flags_occupancy
_atom_site_disorder_assembly
_atom_site_disorder_group
O1 O 0.24904(12) 0.56543(10) 0.32085(6) 0.0421(3) Uani 1 1 d . . . . .
O2 O -0.22873(17) 0.43443(17) 0.40356(9) 0.0832(7) Uani 1 1 d . . . . .
O3 O -0.24050(13) 0.40149(11) 0.31312(8) 0.0542(4) Uani 1 1 d . . . . .
O4 O -0.06390(11) 0.40119(7) 0.24723(5) 0.0335(3) Uani 1 1 d . . . . .
O5 O -0.13322(15) 0.50428(9) 0.19762(7) 0.0492(4) Uani 1 1 d . . . . .
O6 O -0.11836(13) 0.37762(8) 0.16422(6) 0.0445(4) Uani 1 1 d . . . . .
O7 O 0.06520(12) 0.63820(8) 0.24903(6) 0.0415(3) Uani 1 1 d . . . . .
O8 O 0.37087(14) 0.38379(11) 0.10314(7) 0.0516(4) Uani 1 1 d . . . . .
O9 O 0.30643(14) 0.29700(10) 0.16643(6) 0.0493(4) Uani 1 1 d . . . . .
O10 O 0.17678(10) 0.34538(7) 0.25031(5) 0.0293(2) Uani 1 1 d . . . . .
O11 O 0.33282(13) 0.36456(10) 0.29511(7) 0.0504(4) Uani 1 1 d . . . . .
O12 O 0.22774(12) 0.25729(8) 0.30912(6) 0.0419(3) Uani 1 1 d . . . . .
C1 C 0.4138(2) 0.5759(3) 0.27650(12) 0.0774(10) Uani 1 1 d . . . . .
H1A H 0.489384 0.587381 0.281758 0.116 Uiso 1 1 calc R U . . .
H1B H 0.384797 0.611695 0.247685 0.116 Uiso 1 1 calc R U . . .
H1C H 0.405017 0.520109 0.264505 0.116 Uiso 1 1 calc R U . . .
C2 C 0.35572(19) 0.5890(2) 0.33134(10) 0.0599(7) Uani 1 1 d . . . . .
H2A H 0.387186 0.555972 0.361635 0.072 Uiso 1 1 calc R U . . .
H2B H 0.358997 0.646050 0.342614 0.072 Uiso 1 1 calc R U . . .
C3 C 0.17725(16) 0.55852(11) 0.36234(7) 0.0327(4) Uani 1 1 d . . . . .
C4 C 0.19859(18) 0.58970(12) 0.41572(8) 0.0382(4) Uani 1 1 d . . . . .
H4 H 0.265514 0.615221 0.419583 0.046 Uiso 1 1 calc R U . . .
C5 C 0.13661(18) 0.58891(12) 0.46382(8) 0.0400(4) Uani 1 1 d . . . . .
H5 H 0.167763 0.613566 0.495821 0.048 Uiso 1 1 calc R U . . .
C6 C 0.03662(19) 0.55781(13) 0.47235(8) 0.0421(5) Uani 1 1 d . . . . .
H6 H 0.009281 0.563430 0.509377 0.051 Uiso 1 1 calc R U . . .
C7 C -0.02931(18) 0.51958(13) 0.43446(8) 0.0395(4) Uani 1 1 d . . . . .
H7 H -0.096788 0.504226 0.448564 0.047 Uiso 1 1 calc R U . . .
C8 C -0.00995(15) 0.50054(11) 0.37827(8) 0.0323(4) Uani 1 1 d . . . . .
C9 C -0.08134(16) 0.45754(11) 0.34284(8) 0.0349(4) Uani 1 1 d . . . . .
C10 C -0.18873(18) 0.43086(14) 0.35764(10) 0.0469(5) Uani 1 1 d . . . . .
C11 C -0.3506(2) 0.3784(2) 0.32174(14) 0.0679(8) Uani 1 1 d . . . . .
H11A H -0.393628 0.425629 0.332394 0.082 Uiso 1 1 calc R U . . .
H11B H -0.355976 0.337922 0.352039 0.082 Uiso 1 1 calc R U . . .
C12 C -0.3886(3) 0.3444(3) 0.26736(18) 0.1045(14) Uani 1 1 d . . . . .
H12A H -0.462874 0.328095 0.271148 0.157 Uiso 1 1 calc R U . . .
H12B H -0.345373 0.297667 0.257417 0.157 Uiso 1 1 calc R U . . .
H12C H -0.382435 0.385005 0.237770 0.157 Uiso 1 1 calc R U . . .
C13 C -0.02977(15) 0.44936(10) 0.29096(8) 0.0302(4) Uani 1 1 d . . . . .
C14 C -0.10855(15) 0.43601(11) 0.20183(8) 0.0348(4) Uani 1 1 d . . . . .
C15 C -0.16666(17) 0.39587(12) 0.10998(8) 0.0394(4) Uani 1 1 d . . . . .
H15 H -0.195024 0.451820 0.110284 0.047 Uiso 1 1 calc R U . . .
C16 C -0.25720(19) 0.33682(13) 0.10317(9) 0.0430(5) Uani 1 1 d . . . . .
H16A H -0.310787 0.346748 0.132784 0.052 Uiso 1 1 calc R U . . .
H16B H -0.229907 0.281660 0.108165 0.052 Uiso 1 1 calc R U . . .
C17 C -0.30972(18) 0.34377(13) 0.04553(9) 0.0416(5) Uani 1 1 d . . . . .
H17 H -0.339986 0.398957 0.042225 0.050 Uiso 1 1 calc R U . . .
C18 C -0.4007(2) 0.28419(14) 0.03982(11) 0.0511(5) Uani 1 1 d . . . . .
H18A H -0.430593 0.287613 0.001836 0.077 Uiso 1 1 calc R U . . .
H18B H -0.455820 0.296859 0.067492 0.077 Uiso 1 1 calc R U . . .
H18C H -0.374265 0.229791 0.046456 0.077 Uiso 1 1 calc R U . . .
C19 C -0.22688(19) 0.33398(16) -0.00016(10) 0.0515(6) Uani 1 1 d . . . . .
H19A H -0.260563 0.341416 -0.037415 0.062 Uiso 1 1 calc R U . . .
H19B H -0.197565 0.278990 0.001341 0.062 Uiso 1 1 calc R U . . .
C20 C -0.1370(2) 0.39441(17) 0.00669(10) 0.0532(6) Uani 1 1 d . . . . .
H20A H -0.165716 0.449248 0.002146 0.064 Uiso 1 1 calc R U . . .
H20B H -0.083848 0.385572 -0.023302 0.064 Uiso 1 1 calc R U . . .
C21 C -0.08244(18) 0.38772(14) 0.06439(9) 0.0466(5) Uani 1 1 d . . . . .
H21 H -0.053498 0.332073 0.067195 0.056 Uiso 1 1 calc R U . . .
C22 C 0.01216(19) 0.44554(16) 0.07212(11) 0.0525(6) Uani 1 1 d . . . . .
H22 H 0.037988 0.438786 0.111610 0.063 Uiso 1 1 calc R U . . .
C23 C 0.1033(2) 0.4224(2) 0.03341(15) 0.0805(10) Uani 1 1 d . . . . .
H23A H 0.164154 0.457395 0.040704 0.121 Uiso 1 1 calc R U . . .
H23B H 0.080991 0.428310 -0.005858 0.121 Uiso 1 1 calc R U . . .
H23C H 0.123436 0.366573 0.040471 0.121 Uiso 1 1 calc R U . . .
C24 C -0.0166(2) 0.53377(18) 0.06482(14) 0.0638(7) Uani 1 1 d . . . . .
H24A H 0.045907 0.566961 0.072354 0.096 Uiso 1 1 calc R U . . .
H24B H -0.073259 0.547943 0.091212 0.096 Uiso 1 1 calc R U . . .
H24C H -0.040891 0.543056 0.026210 0.096 Uiso 1 1 calc R U . . .
C25 C 0.06862(14) 0.48663(9) 0.29027(7) 0.0269(3) Uani 1 1 d . . . . .
C26 C 0.08490(15) 0.51830(10) 0.34445(7) 0.0286(3) Uani 1 1 d . . . . .
C27 C 0.13735(14) 0.48576(10) 0.24003(7) 0.0285(3) Uani 1 1 d . . . . .
C28 C 0.16407(15) 0.54656(11) 0.20126(7) 0.0314(4) Uani 1 1 d . . . . .
C29 C 0.12785(17) 0.62645(11) 0.20453(8) 0.0373(4) Uani 1 1 d . . . . .
C30 C 0.0226(2) 0.71591(13) 0.26209(11) 0.0531(6) Uani 1 1 d . . . . .
H30A H -0.027429 0.733348 0.232445 0.064 Uiso 1 1 calc R U . . .
H30B H 0.080281 0.755949 0.265007 0.064 Uiso 1 1 calc R U . . .
C31 C -0.0333(2) 0.70746(16) 0.31709(13) 0.0621(7) Uani 1 1 d . . . . .
H31A H -0.068328 0.758112 0.326577 0.093 Uiso 1 1 calc R U . . .
H31B H 0.018121 0.693905 0.346480 0.093 Uiso 1 1 calc R U . . .
H31C H -0.086485 0.664825 0.314317 0.093 Uiso 1 1 calc R U . . .
C32 C 0.1515(2) 0.68960(13) 0.16756(10) 0.0505(5) Uani 1 1 d . . . . .
H32 H 0.118203 0.739298 0.175823 0.061 Uiso 1 1 calc R U . . .
C33 C 0.2171(2) 0.68924(15) 0.12036(10) 0.0570(6) Uani 1 1 d . . . . .
H33 H 0.220636 0.738865 0.100869 0.068 Uiso 1 1 calc R U . . .
C34 C 0.2776(2) 0.62916(16) 0.09733(9) 0.0538(6) Uani 1 1 d . . . . .
H34 H 0.319713 0.643956 0.065861 0.065 Uiso 1 1 calc R U . . .
C35 C 0.28532(18) 0.55001(14) 0.11394(8) 0.0432(5) Uani 1 1 d . . . . .
H35 H 0.329930 0.517096 0.091523 0.052 Uiso 1 1 calc R U . . .
C36 C 0.23619(15) 0.51205(12) 0.15930(8) 0.0346(4) Uani 1 1 d . . . . .
C37 C 0.25009(15) 0.42952(12) 0.17332(7) 0.0329(4) Uani 1 1 d . . . . .
C38 C 0.31545(16) 0.37053(13) 0.14389(8) 0.0382(4) Uani 1 1 d . . . . .
C39 C 0.3710(2) 0.23381(15) 0.14237(11) 0.0534(6) Uani 1 1 d . . . . .
H39A H 0.444567 0.237862 0.156537 0.064 Uiso 1 1 calc R U . . .
H39B H 0.372436 0.238785 0.100878 0.064 Uiso 1 1 calc R U . . .
C40 C 0.3239(3) 0.15498(16) 0.15889(12) 0.0621(7) Uani 1 1 d . . . . .
H40A H 0.369240 0.111454 0.145183 0.093 Uiso 1 1 calc R U . . .
H40B H 0.253093 0.149829 0.142336 0.093 Uiso 1 1 calc R U . . .
H40C H 0.318622 0.151992 0.199962 0.093 Uiso 1 1 calc R U . . .
C41 C 0.18929(15) 0.41716(10) 0.22192(7) 0.0285(3) Uani 1 1 d . . . . .
C42 C 0.25543(15) 0.32573(11) 0.28637(7) 0.0317(4) Uani 1 1 d . . . . .
C43 C 0.29226(18) 0.22758(12) 0.35593(9) 0.0410(4) Uani 1 1 d . . . . .
H43 H 0.350376 0.266448 0.364556 0.049 Uiso 1 1 calc R U . . .
C44 C 0.33852(17) 0.14867(12) 0.33713(9) 0.0404(4) Uani 1 1 d . . . . .
H44A H 0.386020 0.157938 0.304620 0.048 Uiso 1 1 calc R U . . .
H44B H 0.280484 0.112921 0.324631 0.048 Uiso 1 1 calc R U . . .
C45 C 0.40101(19) 0.10743(14) 0.38419(11) 0.0496(5) Uani 1 1 d . . . . .
H45 H 0.464834 0.140683 0.392998 0.060 Uiso 1 1 calc R U . . .
C46 C 0.4381(2) 0.02506(16) 0.36436(13) 0.0634(7) Uani 1 1 d . . . . .
H46A H 0.475096 -0.002191 0.395143 0.095 Uiso 1 1 calc R U . . .
H46B H 0.486333 0.031364 0.332361 0.095 Uiso 1 1 calc R U . . .
H46C H 0.376573 -0.006862 0.352854 0.095 Uiso 1 1 calc R U . . .
C47 C 0.3329(2) 0.10150(15) 0.43690(10) 0.0547(6) Uani 1 1 d . . . . .
H47A H 0.376667 0.080459 0.468176 0.066 Uiso 1 1 calc R U . . .
H47B H 0.274623 0.062994 0.430110 0.066 Uiso 1 1 calc R U . . .
C48 C 0.2860(3) 0.18201(16) 0.45416(10) 0.0639(8) Uani 1 1 d . . . . .
H48A H 0.344003 0.219253 0.464265 0.077 Uiso 1 1 calc R U . . .
H48B H 0.240729 0.174593 0.487792 0.077 Uiso 1 1 calc R U . . .
C49 C 0.2195(2) 0.21883(14) 0.40644(10) 0.0511(6) Uani 1 1 d . . . . .
H49 H 0.164802 0.178054 0.396029 0.061 Uiso 1 1 calc R U . A 1
C50 C 0.1587(4) 0.2981(3) 0.4194(2) 0.0631(12) Uani 0.827(9) 1 d . U P B 1
H50 H 0.125791 0.317160 0.383517 0.076 Uiso 0.827(9) 1 calc R U P B 1
C51 C 0.0703(4) 0.2837(3) 0.46127(17) 0.0772(15) Uani 0.827(9) 1 d . U P B 1
H51A H 0.030661 0.333468 0.467053 0.116 Uiso 0.827(9) 1 calc R U P B 1
H51B H 0.100626 0.265908 0.497126 0.116 Uiso 0.827(9) 1 calc R U P B 1
H51C H 0.022529 0.242251 0.446738 0.116 Uiso 0.827(9) 1 calc R U P B 1
C50A C 0.176(2) 0.2904(13) 0.4419(9) 0.063(6) Uani 0.173(9) 1 d . U P B 2
H50A H 0.167495 0.272833 0.481854 0.076 Uiso 0.173(9) 1 calc R U P B 2
C51A C 0.063(2) 0.3062(12) 0.4158(8) 0.079(7) Uani 0.173(9) 1 d . U P B 2
H51D H 0.070779 0.325103 0.376996 0.118 Uiso 0.173(9) 1 calc R U P B 2
H51E H 0.026055 0.346958 0.438098 0.118 Uiso 0.173(9) 1 calc R U P B 2
H51F H 0.021846 0.256378 0.416113 0.118 Uiso 0.173(9) 1 calc R U P B 2
C52 C 0.2346(4) 0.36443(16) 0.44054(12) 0.0831(12) Uani 1 1 d . . . . .
H52A H 0.284699 0.378411 0.410605 0.125 Uiso 0.827(9) 1 calc R U P B 1
H52B H 0.273692 0.344950 0.473423 0.125 Uiso 0.827(9) 1 calc R U P B 1
H52C H 0.193387 0.411953 0.450978 0.125 Uiso 0.827(9) 1 calc R U P B 1
H52D H 0.241637 0.382624 0.401518 0.125 Uiso 0.173(9) 1 calc R U P B 2
H52E H 0.305156 0.355923 0.456696 0.125 Uiso 0.173(9) 1 calc R U P B 2
H52F H 0.196813 0.405136 0.462481 0.125 Uiso 0.173(9) 1 calc R U P B 2
O13 O -0.4456(14) 0.4803(11) 0.4229(7) 0.090(5) Uani 0.15 1 d . . P . .
H13 H -0.390311 0.465926 0.405980 0.135 Uiso 0.15 1 calc R U P . .
C61 C -0.519(2) 0.4167(16) 0.4233(11) 0.086(7) Uani 0.15 1 d . . P . .
H61A H -0.539009 0.404017 0.384045 0.104 Uiso 0.15 1 calc R U P . .
H61B H -0.583972 0.434468 0.443161 0.104 Uiso 0.15 1 calc R U P . .
C62 C -0.479(2) 0.3434(17) 0.4504(13) 0.099(8) Uani 0.15 1 d . . P . .
H62A H -0.534346 0.301952 0.449191 0.149 Uiso 0.15 1 calc R U P . .
H62B H -0.416167 0.324485 0.430494 0.149 Uiso 0.15 1 calc R U P . .
H62C H -0.461185 0.354973 0.489683 0.149 Uiso 0.15 1 calc R U P . .

loop_
_atom_site_aniso_label
_atom_site_aniso_U_11
_atom_site_aniso_U_22
_atom_site_aniso_U_33
_atom_site_aniso_U_23
_atom_site_aniso_U_13
_atom_site_aniso_U_12
O1 0.0364(7) 0.0578(9) 0.0319(6) -0.0086(6) 0.0032(6) -0.0138(7)
O2 0.0538(11) 0.138(2) 0.0583(11) -0.0131(12) 0.0235(9) -0.0354(13)
O3 0.0345(8) 0.0680(11) 0.0602(9) -0.0008(8) 0.0033(7) -0.0138(7)
O4 0.0403(7) 0.0265(6) 0.0338(6) -0.0024(5) -0.0055(6) -0.0032(5)
O5 0.0664(10) 0.0347(7) 0.0464(8) -0.0079(6) -0.0174(8) 0.0133(7)
O6 0.0564(9) 0.0349(7) 0.0421(7) -0.0097(6) -0.0184(7) 0.0091(6)
O7 0.0494(8) 0.0247(6) 0.0505(8) 0.0021(6) 0.0033(7) 0.0036(6)
O8 0.0501(9) 0.0631(10) 0.0415(8) -0.0069(7) 0.0176(7) -0.0007(8)
O9 0.0576(9) 0.0501(8) 0.0400(7) -0.0029(6) 0.0140(7) 0.0152(7)
O10 0.0327(6) 0.0271(6) 0.0281(6) -0.0001(5) -0.0027(5) 0.0007(5)
O11 0.0407(8) 0.0604(9) 0.0502(8) 0.0203(7) -0.0136(7) -0.0172(7)
O12 0.0466(8) 0.0298(6) 0.0492(8) 0.0088(6) -0.0172(7) -0.0040(6)
C1 0.0443(14) 0.132(3) 0.0560(15) -0.0247(17) 0.0120(12) -0.0332(17)
C2 0.0392(12) 0.095(2) 0.0455(12) -0.0183(13) 0.0026(10) -0.0232(13)
C3 0.0371(9) 0.0313(8) 0.0297(8) -0.0013(7) 0.0009(7) -0.0013(8)
C4 0.0433(11) 0.0375(10) 0.0337(9) -0.0063(7) -0.0020(8) -0.0050(8)
C5 0.0530(12) 0.0388(10) 0.0282(8) -0.0080(7) -0.0019(8) 0.0025(9)
C6 0.0535(12) 0.0449(11) 0.0280(9) -0.0069(8) 0.0064(8) 0.0063(10)
C7 0.0437(11) 0.0410(10) 0.0338(9) -0.0001(8) 0.0109(8) 0.0034(9)
C8 0.0354(10) 0.0297(8) 0.0318(9) -0.0010(7) 0.0044(7) 0.0011(7)
C9 0.0341(9) 0.0330(9) 0.0377(9) 0.0018(7) 0.0035(8) -0.0016(7)
C10 0.0392(11) 0.0501(12) 0.0512(12) 0.0016(10) 0.0061(10) -0.0081(10)
C11 0.0357(12) 0.0821(19) 0.086(2) 0.0055(16) 0.0033(13) -0.0171(12)
C12 0.0485(17) 0.156(4) 0.109(3) -0.014(3) -0.0097(18) -0.036(2)
C13 0.0351(9) 0.0244(8) 0.0311(8) 0.0001(7) -0.0020(7) -0.0007(7)
C14 0.0338(9) 0.0332(9) 0.0373(9) -0.0040(7) -0.0047(8) 0.0020(7)
C15 0.0426(11) 0.0383(10) 0.0373(9) -0.0090(8) -0.0109(8) 0.0074(8)
C16 0.0468(11) 0.0395(11) 0.0426(11) -0.0064(8) -0.0084(9) 0.0036(9)
C17 0.0398(11) 0.0400(10) 0.0448(11) -0.0083(8) -0.0103(9) 0.0051(9)
C18 0.0498(13) 0.0429(11) 0.0606(14) -0.0049(10) -0.0125(11) -0.0006(10)
C19 0.0472(12) 0.0645(14) 0.0428(11) -0.0184(10) -0.0093(10) 0.0020(11)
C20 0.0432(12) 0.0749(16) 0.0414(11) -0.0140(11) -0.0034(9) -0.0035(12)
C21 0.0395(11) 0.0533(12) 0.0470(11) -0.0191(10) -0.0087(10) 0.0075(10)
C22 0.0372(11) 0.0648(15) 0.0554(13) -0.0236(11) -0.0056(10) 0.0032(11)
C23 0.0439(14) 0.113(3) 0.084(2) -0.053(2) 0.0062(14) -0.0061(16)
C24 0.0494(14) 0.0646(16) 0.0774(18) -0.0100(14) -0.0037(13) -0.0085(12)
C25 0.0328(9) 0.0219(7) 0.0260(8) 0.0006(6) 0.0003(7) 0.0011(6)
C26 0.0339(9) 0.0247(7) 0.0274(8) -0.0012(6) 0.0019(7) 0.0014(7)
C27 0.0322(8) 0.0296(8) 0.0237(7) -0.0002(6) -0.0025(7) -0.0027(7)
C28 0.0332(9) 0.0337(9) 0.0275(8) 0.0035(7) -0.0036(7) -0.0035(7)
C29 0.0417(10) 0.0336(9) 0.0366(9) 0.0039(8) -0.0048(8) -0.0043(8)
C30 0.0687(15) 0.0332(10) 0.0574(14) 0.0031(9) -0.0049(12) 0.0179(10)
C31 0.0673(17) 0.0447(13) 0.0743(17) -0.0030(12) 0.0094(14) 0.0237(12)
C32 0.0655(15) 0.0352(10) 0.0507(12) 0.0116(9) -0.0047(11) -0.0023(10)
C33 0.0732(17) 0.0497(13) 0.0480(12) 0.0240(10) -0.0045(12) -0.0137(12)
C34 0.0599(15) 0.0645(15) 0.0370(10) 0.0179(10) 0.0018(10) -0.0157(12)
C35 0.0413(11) 0.0576(12) 0.0306(9) 0.0069(9) 0.0005(8) -0.0071(10)
C36 0.0325(9) 0.0447(10) 0.0265(8) 0.0025(7) -0.0019(7) -0.0056(8)
C37 0.0323(9) 0.0416(10) 0.0247(8) -0.0013(7) 0.0001(7) -0.0007(8)
C38 0.0333(9) 0.0518(11) 0.0295(9) -0.0071(8) -0.0003(8) 0.0006(9)
C39 0.0481(13) 0.0602(14) 0.0521(13) -0.0171(11) 0.0054(11) 0.0146(11)
C40 0.0743(17) 0.0544(14) 0.0575(14) -0.0058(11) 0.0075(13) 0.0205(13)
C41 0.0320(9) 0.0296(8) 0.0239(7) -0.0005(6) -0.0024(7) -0.0009(7)
C42 0.0318(9) 0.0351(9) 0.0281(8) -0.0008(7) -0.0005(7) 0.0001(7)
C43 0.0472(11) 0.0351(9) 0.0406(10) 0.0081(8) -0.0145(9) -0.0049(9)
C44 0.0388(10) 0.0405(10) 0.0419(10) 0.0104(8) -0.0022(8) 0.0012(8)
C45 0.0411(11) 0.0469(12) 0.0609(13) 0.0216(10) -0.0111(10) -0.0034(10)
C46 0.0482(13) 0.0568(14) 0.0854(19) 0.0302(14) 0.0103(13) 0.0137(11)
C47 0.0712(17) 0.0466(12) 0.0463(12) 0.0153(10) -0.0112(12) -0.0038(12)
C48 0.101(2) 0.0513(14) 0.0390(12) 0.0036(10) -0.0100(13) -0.0047(14)
C49 0.0678(16) 0.0395(11) 0.0460(12) -0.0017(9) -0.0003(11) 0.0009(11)
C50 0.095(3) 0.056(2) 0.038(2) -0.0027(18) -0.004(2) 0.015(2)
C51 0.095(3) 0.078(3) 0.059(2) -0.0176(19) 0.006(2) 0.018(2)
C50A 0.103(12) 0.047(8) 0.039(9) -0.011(8) -0.010(9) 0.012(8)
C51A 0.109(16) 0.069(10) 0.058(11) -0.001(8) 0.009(10) 0.028(10)
C52 0.159(4) 0.0403(13) 0.0497(14) -0.0033(11) 0.0140(19) 0.0034(18)
O13 0.069(9) 0.099(12) 0.102(12) -0.029(10) 0.019(9) -0.024(9)
C61 0.077(15) 0.088(16) 0.095(16) -0.018(13) -0.003(12) -0.028(13)
C62 0.10(2) 0.084(17) 0.11(2) -0.021(15) -0.004(16) -0.029(16)

loop_
_atom_type_symbol
_atom_type_description
_atom_type_scat_dispersion_real
_atom_type_scat_dispersion_imag
_atom_type_scat_source
C C 0.0181 0.0091 'International Tables Vol C Tables 4.2.6.8 and 6.1.1.4'
H H 0.0000 0.0000 'International Tables Vol C Tables 4.2.6.8 and 6.1.1.4'
O O 0.0492 0.0322 'International Tables Vol C Tables 4.2.6.8 and 6.1.1.4'

loop_
_geom_angle_atom_site_label_1
_geom_angle_atom_site_label_2
_geom_angle_atom_site_label_3
_geom_angle
_geom_angle_site_symmetry_1
_geom_angle_site_symmetry_3
_geom_angle_publ_flag
C3 O1 C2 122.14(16) . . ?
C10 O3 C11 116.8(2) . . ?
C14 O4 C13 118.75(14) . . ?
C14 O6 C15 118.74(15) . . ?
C29 O7 C30 121.65(17) . . ?
C38 O9 C39 117.34(18) . . ?
C42 O10 C41 115.83(14) . . ?
C42 O12 C43 117.38(15) . . ?
C2 C1 H1A 109.5 . . ?
C2 C1 H1B 109.5 . . ?
H1A C1 H1B 109.5 . . ?
C2 C1 H1C 109.5 . . ?
H1A C1 H1C 109.5 . . ?
H1B C1 H1C 109.5 . . ?
O1 C2 C1 105.51(18) . . ?
O1 C2 H2A 110.6 . . ?
C1 C2 H2A 110.6 . . ?
O1 C2 H2B 110.6 . . ?
C1 C2 H2B 110.6 . . ?
H2A C2 H2B 108.8 . . ?
O1 C3 C4 120.30(18) . . ?
O1 C3 C26 112.09(15) . . ?
C4 C3 C26 127.61(18) . . ?
C5 C4 C3 129.6(2) . . ?
C5 C4 H4 115.2 . . ?
C3 C4 H4 115.2 . . ?
C6 C5 C4 129.88(19) . . ?
C6 C5 H5 115.1 . . ?
C4 C5 H5 115.1 . . ?
C5 C6 C7 128.93(18) . . ?
C5 C6 H6 115.5 . . ?
C7 C6 H6 115.5 . . ?
C6 C7 C8 128.6(2) . . ?
C6 C7 H7 115.7 . . ?
C8 C7 H7 115.7 . . ?
C7 C8 C9 124.72(19) . . ?
C7 C8 C26 128.30(19) . . ?
C9 C8 C26 106.97(16) . . ?
C13 C9 C8 106.00(16) . . ?
C13 C9 C10 127.55(19) . . ?
C8 C9 C10 126.39(18) . . ?
O2 C10 O3 122.1(2) . . ?
O2 C10 C9 126.1(2) . . ?
O3 C10 C9 111.84(19) . . ?
O3 C11 C12 106.6(3) . . ?
O3 C11 H11A 110.4 . . ?
C12 C11 H11A 110.4 . . ?
O3 C11 H11B 110.4 . . ?
C12 C11 H11B 110.4 . . ?
H11A C11 H11B 108.6 . . ?
C11 C12 H12A 109.5 . . ?
C11 C12 H12B 109.5 . . ?
H12A C12 H12B 109.5 . . ?
C11 C12 H12C 109.5 . . ?
H12A C12 H12C 109.5 . . ?
H12B C12 H12C 109.5 . . ?
O4 C13 C25 122.00(16) . . ?
O4 C13 C9 125.02(17) . . ?
C25 C13 C9 112.44(16) . . ?
O5 C14 O6 128.60(19) . . ?
O5 C14 O4 126.25(17) . . ?
O6 C14 O4 105.15(15) . . ?
O6 C15 C16 105.86(17) . . ?
O6 C15 C21 108.59(17) . . ?
C16 C15 C21 113.02(17) . . ?
O6 C15 H15 109.8 . . ?
C16 C15 H15 109.8 . . ?
C21 C15 H15 109.8 . . ?
C15 C16 C17 111.91(18) . . ?
C15 C16 H16A 109.2 . . ?
C17 C16 H16A 109.2 . . ?
C15 C16 H16B 109.2 . . ?
C17 C16 H16B 109.2 . . ?
H16A C16 H16B 107.9 . . ?
C19 C17 C18 112.63(19) . . ?
C19 C17 C16 109.62(18) . . ?
C18 C17 C16 110.92(19) . . ?
C19 C17 H17 107.8 . . ?
C18 C17 H17 107.8 . . ?
C16 C17 H17 107.8 . . ?
C17 C18 H18A 109.5 . . ?
C17 C18 H18B 109.5 . . ?
H18A C18 H18B 109.5 . . ?
C17 C18 H18C 109.5 . . ?
H18A C18 H18C 109.5 . . ?
H18B C18 H18C 109.5 . . ?
C17 C19 C20 111.36(18) . . ?
C17 C19 H19A 109.4 . . ?
C20 C19 H19A 109.4 . . ?
C17 C19 H19B 109.4 . . ?
C20 C19 H19B 109.4 . . ?
H19A C19 H19B 108.0 . . ?
C19 C20 C21 112.3(2) . . ?
C19 C20 H20A 109.1 . . ?
C21 C20 H20A 109.1 . . ?
C19 C20 H20B 109.1 . . ?
C21 C20 H20B 109.1 . . ?
H20A C20 H20B 107.9 . . ?
C15 C21 C20 108.39(18) . . ?
C15 C21 C22 113.46(17) . . ?
C20 C21 C22 114.0(2) . . ?
C15 C21 H21 106.9 . . ?
C20 C21 H21 106.9 . . ?
C22 C21 H21 106.9 . . ?
C23 C22 C24 110.8(3) . . ?
C23 C22 C21 110.7(2) . . ?
C24 C22 C21 113.9(2) . . ?
C23 C22 H22 107.0 . . ?
C24 C22 H22 107.0 . . ?
C21 C22 H22 107.0 . . ?
C22 C23 H23A 109.5 . . ?
C22 C23 H23B 109.5 . . ?
H23A C23 H23B 109.5 . . ?
C22 C23 H23C 109.5 . . ?
H23A C23 H23C 109.5 . . ?
H23B C23 H23C 109.5 . . ?
C22 C24 H24A 109.5 . . ?
C22 C24 H24B 109.5 . . ?
H24A C24 H24B 109.5 . . ?
C22 C24 H24C 109.5 . . ?
H24A C24 H24C 109.5 . . ?
H24B C24 H24C 109.5 . . ?
C13 C25 C26 106.74(16) . . ?
C13 C25 C27 122.02(15) . . ?
C26 C25 C27 131.19(16) . . ?
C25 C26 C3 125.14(17) . . ?
C25 C26 C8 107.80(16) . . ?
C3 C26 C8 127.06(16) . . ?
C41 C27 C28 106.13(16) . . ?
C41 C27 C25 122.45(15) . . ?
C28 C27 C25 131.42(16) . . ?
C29 C28 C27 124.46(17) . . ?
C29 C28 C36 127.50(17) . . ?
C27 C28 C36 108.03(16) . . ?
O7 C29 C32 120.75(19) . . ?
O7 C29 C28 111.96(16) . . ?
C32 C29 C28 127.3(2) . . ?
O7 C30 C31 106.30(19) . . ?
O7 C30 H30A 110.5 . . ?
C31 C30 H30A 110.5 . . ?
O7 C30 H30B 110.5 . . ?
C31 C30 H30B 110.5 . . ?
H30A C30 H30B 108.7 . . ?
C30 C31 H31A 109.5 . . ?
C30 C31 H31B 109.5 . . ?
H31A C31 H31B 109.5 . . ?
C30 C31 H31C 109.5 . . ?
H31A C31 H31C 109.5 . . ?
H31B C31 H31C 109.5 . . ?
C33 C32 C29 128.8(2) . . ?
C33 C32 H32 115.6 . . ?
C29 C32 H32 115.6 . . ?
C34 C33 C32 130.8(2) . . ?
C34 C33 H33 114.6 . . ?
C32 C33 H33 114.6 . . ?
C33 C34 C35 128.5(2) . . ?
C33 C34 H34 115.7 . . ?
C35 C34 H34 115.7 . . ?
C34 C35 C36 128.6(2) . . ?
C34 C35 H35 115.7 . . ?
C36 C35 H35 115.7 . . ?
C35 C36 C37 124.31(19) . . ?
C35 C36 C28 128.46(19) . . ?
C37 C36 C28 107.22(15) . . ?
C41 C37 C36 105.49(16) . . ?
C41 C37 C38 127.13(18) . . ?
C36 C37 C38 127.37(17) . . ?
O8 C38 O9 122.21(19) . . ?
O8 C38 C37 125.7(2) . . ?
O9 C38 C37 112.10(17) . . ?
O9 C39 C40 108.3(2) . . ?
O9 C39 H39A 110.0 . . ?
C40 C39 H39A 110.0 . . ?
O9 C39 H39B 110.0 . . ?
C40 C39 H39B 110.0 . . ?
H39A C39 H39B 108.4 . . ?
C39 C40 H40A 109.5 . . ?
C39 C40 H40B 109.5 . . ?
H40A C40 H40B 109.5 . . ?
C39 C40 H40C 109.5 . . ?
H40A C40 H40C 109.5 . . ?
H40B C40 H40C 109.5 . . ?
O10 C41 C27 120.61(15) . . ?
O10 C41 C37 126.26(16) . . ?
C27 C41 C37 113.12(16) . . ?
O11 C42 O12 128.39(18) . . ?
O11 C42 O10 125.50(17) . . ?
O12 C42 O10 106.11(15) . . ?
O12 C43 C44 106.57(16) . . ?
O12 C43 C49 107.30(18) . . ?
C44 C43 C49 112.59(17) . . ?
O12 C43 H43 110.1 . . ?
C44 C43 H43 110.1 . . ?
C49 C43 H43 110.1 . . ?
C43 C44 C45 112.02(19) . . ?
C43 C44 H44A 109.2 . . ?
C45 C44 H44A 109.2 . . ?
C43 C44 H44B 109.2 . . ?
C45 C44 H44B 109.2 . . ?
H44A C44 H44B 107.9 . . ?
C47 C45 C46 111.61(19) . . ?
C47 C45 C44 109.9(2) . . ?
C46 C45 C44 109.7(2) . . ?
C47 C45 H45 108.5 . . ?
C46 C45 H45 108.5 . . ?
C44 C45 H45 108.5 . . ?
C45 C46 H46A 109.5 . . ?
C45 C46 H46B 109.5 . . ?
H46A C46 H46B 109.5 . . ?
C45 C46 H46C 109.5 . . ?
H46A C46 H46C 109.5 . . ?
H46B C46 H46C 109.5 . . ?
C45 C47 C48 112.5(2) . . ?
C45 C47 H47A 109.1 . . ?
C48 C47 H47A 109.1 . . ?
C45 C47 H47B 109.1 . . ?
C48 C47 H47B 109.1 . . ?
H47A C47 H47B 107.8 . . ?
C47 C48 C49 111.4(2) . . ?
C47 C48 H48A 109.3 . . ?
C49 C48 H48A 109.3 . . ?
C47 C48 H48B 109.3 . . ?
C49 C48 H48B 109.3 . . ?
H48A C48 H48B 108.0 . . ?
C43 C49 C48 107.0(2) . . ?
C43 C49 C50 111.8(2) . . ?
C48 C49 C50 117.5(3) . . ?
C43 C49 C50A 124.5(9) . . ?
C48 C49 C50A 95.7(9) . . ?
C43 C49 H49 106.7 . . ?
C48 C49 H49 106.7 . . ?
C50 C49 H49 106.7 . . ?
C51 C50 C52 110.8(4) . . ?
C51 C50 C49 110.9(3) . . ?
C52 C50 C49 111.5(4) . . ?
C51 C50 H50 107.8 . . ?
C52 C50 H50 107.8 . . ?
C49 C50 H50 107.8 . . ?
C50 C51 H51A 109.5 . . ?
C50 C51 H51B 109.5 . . ?
H51A C51 H51B 109.5 . . ?
C50 C51 H51C 109.5 . . ?
H51A C51 H51C 109.5 . . ?
H51B C51 H51C 109.5 . . ?
C52 C50A C49 117.6(17) . . ?
C52 C50A C51A 108.2(17) . . ?
C49 C50A C51A 103.5(15) . . ?
C52 C50A H50A 109.1 . . ?
C49 C50A H50A 109.1 . . ?
C51A C50A H50A 109.1 . . ?
C50A C51A H51D 109.5 . . ?
C50A C51A H51E 109.5 . . ?
H51D C51A H51E 109.5 . . ?
C50A C51A H51F 109.5 . . ?
H51D C51A H51F 109.5 . . ?
H51E C51A H51F 109.5 . . ?
C50 C52 H52A 109.5 . . ?
C50 C52 H52B 109.5 . . ?
H52A C52 H52B 109.5 . . ?
C50 C52 H52C 109.5 . . ?
H52A C52 H52C 109.5 . . ?
H52B C52 H52C 109.5 . . ?
C50A C52 H52D 109.5 . . ?
C50A C52 H52E 109.5 . . ?
H52D C52 H52E 109.5 . . ?
C50A C52 H52F 109.5 . . ?
H52D C52 H52F 109.5 . . ?
H52E C52 H52F 109.5 . . ?
C61 O13 H13 109.5 . . ?
O13 C61 C62 114(2) . . ?
O13 C61 H61A 108.8 . . ?
C62 C61 H61A 108.8 . . ?
O13 C61 H61B 108.8 . . ?
C62 C61 H61B 108.8 . . ?
H61A C61 H61B 107.7 . . ?
C61 C62 H62A 109.5 . . ?
C61 C62 H62B 109.5 . . ?
H62A C62 H62B 109.5 . . ?
C61 C62 H62C 109.5 . . ?
H62A C62 H62C 109.5 . . ?
H62B C62 H62C 109.5 . . ?

loop_
_geom_bond_atom_site_label_1
_geom_bond_atom_site_label_2
_geom_bond_distance
_geom_bond_site_symmetry_2
_geom_bond_publ_flag
O1 C3 1.344(2) . ?
O1 C2 1.424(3) . ?
O2 C10 1.204(3) . ?
O3 C10 1.337(3) . ?
O3 C11 1.455(3) . ?
O4 C14 1.349(2) . ?
O4 C13 1.383(2) . ?
O5 C14 1.185(2) . ?
O6 C14 1.328(2) . ?
O6 C15 1.458(2) . ?
O7 C29 1.335(3) . ?
O7 C30 1.438(2) . ?
O8 C38 1.215(3) . ?
O9 C38 1.344(3) . ?
O9 C39 1.450(3) . ?
O10 C42 1.352(2) . ?
O10 C41 1.384(2) . ?
O11 C42 1.190(2) . ?
O12 C42 1.311(2) . ?
O12 C43 1.465(2) . ?
C1 C2 1.511(3) . ?
C1 H1A 0.9800 . ?
C1 H1B 0.9800 . ?
C1 H1C 0.9800 . ?
C2 H2A 0.9900 . ?
C2 H2B 0.9900 . ?
C3 C4 1.398(3) . ?
C3 C26 1.410(3) . ?
C4 C5 1.385(3) . ?
C4 H4 0.9500 . ?
C5 C6 1.379(3) . ?
C5 H5 0.9500 . ?
C6 C7 1.382(3) . ?
C6 H6 0.9500 . ?
C7 C8 1.394(3) . ?
C7 H7 0.9500 . ?
C8 C9 1.427(3) . ?
C8 C26 1.472(3) . ?
C9 C13 1.401(3) . ?
C9 C10 1.469(3) . ?
C11 C12 1.491(5) . ?
C11 H11A 0.9900 . ?
C11 H11B 0.9900 . ?
C12 H12A 0.9800 . ?
C12 H12B 0.9800 . ?
C12 H12C 0.9800 . ?
C13 C25 1.388(3) . ?
C15 C16 1.517(3) . ?
C15 C21 1.524(3) . ?
C15 H15 1.0000 . ?
C16 C17 1.526(3) . ?
C16 H16A 0.9900 . ?
C16 H16B 0.9900 . ?
C17 C19 1.516(3) . ?
C17 C18 1.525(3) . ?
C17 H17 1.0000 . ?
C18 H18A 0.9800 . ?
C18 H18B 0.9800 . ?
C18 H18C 0.9800 . ?
C19 C20 1.526(3) . ?
C19 H19A 0.9900 . ?
C19 H19B 0.9900 . ?
C20 C21 1.539(3) . ?
C20 H20A 0.9900 . ?
C20 H20B 0.9900 . ?
C21 C22 1.545(3) . ?
C21 H21 1.0000 . ?
C22 C23 1.522(4) . ?
C22 C24 1.526(4) . ?
C22 H22 1.0000 . ?
C23 H23A 0.9800 . ?
C23 H23B 0.9800 . ?
C23 H23C 0.9800 . ?
C24 H24A 0.9800 . ?
C24 H24B 0.9800 . ?
C24 H24C 0.9800 . ?
C25 C26 1.407(2) . ?
C25 C27 1.476(2) . ?
C27 C41 1.387(3) . ?
C27 C28 1.412(2) . ?
C28 C29 1.411(3) . ?
C28 C36 1.468(3) . ?
C29 C32 1.404(3) . ?
C30 C31 1.492(4) . ?
C30 H30A 0.9900 . ?
C30 H30B 0.9900 . ?
C31 H31A 0.9800 . ?
C31 H31B 0.9800 . ?
C31 H31C 0.9800 . ?
C32 C33 1.395(4) . ?
C32 H32 0.9500 . ?
C33 C34 1.374(4) . ?
C33 H33 0.9500 . ?
C34 C35 1.382(3) . ?
C34 H34 0.9500 . ?
C35 C36 1.396(3) . ?
C35 H35 0.9500 . ?
C36 C37 1.428(3) . ?
C37 C41 1.402(2) . ?
C37 C38 1.462(3) . ?
C39 C40 1.496(4) . ?
C39 H39A 0.9900 . ?
C39 H39B 0.9900 . ?
C40 H40A 0.9800 . ?
C40 H40B 0.9800 . ?
C40 H40C 0.9800 . ?
C43 C44 1.508(3) . ?
C43 C49 1.519(3) . ?
C43 H43 1.0000 . ?
C44 C45 1.532(3) . ?
C44 H44A 0.9900 . ?
C44 H44B 0.9900 . ?
C45 C47 1.522(4) . ?
C45 C46 1.526(4) . ?
C45 H45 1.0000 . ?
C46 H46A 0.9800 . ?
C46 H46B 0.9800 . ?
C46 H46C 0.9800 . ?
C47 C48 1.525(4) . ?
C47 H47A 0.9900 . ?
C47 H47B 0.9900 . ?
C48 C49 1.539(4) . ?
C48 H48A 0.9900 . ?
C48 H48B 0.9900 . ?
C49 C50 1.560(5) . ?
C49 C50A 1.56(2) . ?
C49 H49 1.0000 . ?
C50 C51 1.514(7) . ?
C50 C52 1.548(6) . ?
C50 H50 1.0000 . ?
C51 H51A 0.9800 . ?
C51 H51B 0.9800 . ?
C51 H51C 0.9800 . ?
C50A C52 1.44(2) . ?
C50A C51A 1.58(4) . ?
C50A H50A 1.0000 . ?
C51A H51D 0.9800 . ?
C51A H51E 0.9800 . ?
C51A H51F 0.9800 . ?
C52 H52A 0.9800 . ?
C52 H52B 0.9800 . ?
C52 H52C 0.9800 . ?
C52 H52D 0.9800 . ?
C52 H52E 0.9800 . ?
C52 H52F 0.9800 . ?
O13 C61 1.41(3) . ?
O13 H13 0.8400 . ?
C61 C62 1.47(4) . ?
C61 H61A 0.9900 . ?
C61 H61B 0.9900 . ?
C62 H62A 0.9800 . ?
C62 H62B 0.9800 . ?
C62 H62C 0.9800 . ?

loop_
_geom_hbond_atom_site_label_D
_geom_hbond_atom_site_label_H
_geom_hbond_atom_site_label_A
_geom_hbond_distance_DH
_geom_hbond_distance_HA
_geom_hbond_distance_DA
_geom_hbond_angle_DHA
_geom_hbond_site_symmetry_A
_geom_hbond_publ_flag
O13 H13 O2 0.84 2.11 2.877(18) 152.6 . yes

loop_
_geom_torsion_atom_site_label_1
_geom_torsion_atom_site_label_2
_geom_torsion_atom_site_label_3
_geom_torsion_atom_site_label_4
_geom_torsion
_geom_torsion_site_symmetry_1
_geom_torsion_site_symmetry_2
_geom_torsion_site_symmetry_3
_geom_torsion_site_symmetry_4
_geom_torsion_publ_flag
C3 O1 C2 C1 170.7(2) . . . . ?
C2 O1 C3 C4 13.0(3) . . . . ?
C2 O1 C3 C26 -167.1(2) . . . . ?
O1 C3 C4 C5 -179.8(2) . . . . ?
C26 C3 C4 C5 0.4(4) . . . . ?
C3 C4 C5 C6 -0.6(4) . . . . ?
C4 C5 C6 C7 -0.8(4) . . . . ?
C5 C6 C7 C8 2.2(4) . . . . ?
C6 C7 C8 C9 177.0(2) . . . . ?
C6 C7 C8 C26 -1.8(4) . . . . ?
C7 C8 C9 C13 -178.11(19) . . . . ?
C26 C8 C9 C13 0.9(2) . . . . ?
C7 C8 C9 C10 4.3(3) . . . . ?
C26 C8 C9 C10 -176.61(19) . . . . ?
C11 O3 C10 O2 3.8(4) . . . . ?
C11 O3 C10 C9 -175.7(2) . . . . ?
C13 C9 C10 O2 175.3(3) . . . . ?
C8 C9 C10 O2 -7.7(4) . . . . ?
C13 C9 C10 O3 -5.3(3) . . . . ?
C8 C9 C10 O3 171.8(2) . . . . ?
C10 O3 C11 C12 -177.4(3) . . . . ?
C14 O4 C13 C25 -83.5(2) . . . . ?
C14 O4 C13 C9 105.5(2) . . . . ?
C8 C9 C13 O4 169.70(17) . . . . ?
C10 C9 C13 O4 -12.8(3) . . . . ?
C8 C9 C13 C25 -2.0(2) . . . . ?
C10 C9 C13 C25 175.53(19) . . . . ?
C15 O6 C14 O5 -1.0(3) . . . . ?
C15 O6 C14 O4 178.86(17) . . . . ?
C13 O4 C14 O5 -9.2(3) . . . . ?
C13 O4 C14 O6 170.98(16) . . . . ?
C14 O6 C15 C16 -125.27(19) . . . . ?
C14 O6 C15 C21 113.1(2) . . . . ?
O6 C15 C16 C17 -174.95(16) . . . . ?
C21 C15 C16 C17 -56.2(2) . . . . ?
C15 C16 C17 C19 55.3(2) . . . . ?
C15 C16 C17 C18 -179.71(18) . . . . ?
C18 C17 C19 C20 180.0(2) . . . . ?
C16 C17 C19 C20 -56.0(3) . . . . ?
C17 C19 C20 C21 57.7(3) . . . . ?
O6 C15 C21 C20 171.56(18) . . . . ?
C16 C15 C21 C20 54.4(3) . . . . ?
O6 C15 C21 C22 -60.8(2) . . . . ?
C16 C15 C21 C22 -177.94(19) . . . . ?
C19 C20 C21 C15 -55.1(3) . . . . ?
C19 C20 C21 C22 177.57(19) . . . . ?
C15 C21 C22 C23 167.7(2) . . . . ?
C20 C21 C22 C23 -67.6(3) . . . . ?
C15 C21 C22 C24 -66.7(3) . . . . ?
C20 C21 C22 C24 58.0(3) . . . . ?
O4 C13 C25 C26 -169.76(15) . . . . ?
C9 C13 C25 C26 2.2(2) . . . . ?
O4 C13 C25 C27 7.9(3) . . . . ?
C9 C13 C25 C27 179.91(16) . . . . ?
C13 C25 C26 C3 177.54(17) . . . . ?
C27 C25 C26 C3 0.1(3) . . . . ?
C13 C25 C26 C8 -1.51(19) . . . . ?
C27 C25 C26 C8 -178.91(17) . . . . ?
O1 C3 C26 C25 1.6(3) . . . . ?
C4 C3 C26 C25 -178.62(19) . . . . ?
O1 C3 C26 C8 -179.57(17) . . . . ?
C4 C3 C26 C8 0.2(3) . . . . ?
C7 C8 C26 C25 179.35(19) . . . . ?
C9 C8 C26 C25 0.3(2) . . . . ?
C7 C8 C26 C3 0.3(3) . . . . ?
C9 C8 C26 C3 -178.68(18) . . . . ?
C13 C25 C27 C41 -71.4(2) . . . . ?
C26 C25 C27 C41 105.7(2) . . . . ?
C13 C25 C27 C28 107.6(2) . . . . ?
C26 C25 C27 C28 -75.3(3) . . . . ?
C41 C27 C28 C29 -179.70(18) . . . . ?
C25 C27 C28 C29 1.2(3) . . . . ?
C41 C27 C28 C36 -1.0(2) . . . . ?
C25 C27 C28 C36 179.90(18) . . . . ?
C30 O7 C29 C32 -2.2(3) . . . . ?
C30 O7 C29 C28 177.39(19) . . . . ?
C27 C28 C29 O7 0.3(3) . . . . ?
C36 C28 C29 O7 -178.18(18) . . . . ?
C27 C28 C29 C32 179.9(2) . . . . ?
C36 C28 C29 C32 1.4(3) . . . . ?
C29 O7 C30 C31 -174.3(2) . . . . ?
O7 C29 C32 C33 177.9(2) . . . . ?
C28 C29 C32 C33 -1.7(4) . . . . ?
C29 C32 C33 C34 -1.2(5) . . . . ?
C32 C33 C34 C35 3.5(5) . . . . ?
C33 C34 C35 C36 -2.3(4) . . . . ?
C34 C35 C36 C37 -179.4(2) . . . . ?
C34 C35 C36 C28 -0.4(4) . . . . ?
C29 C28 C36 C35 0.5(3) . . . . ?
C27 C28 C36 C35 -178.14(19) . . . . ?
C29 C28 C36 C37 179.71(19) . . . . ?
C27 C28 C36 C37 1.0(2) . . . . ?
C35 C36 C37 C41 178.56(18) . . . . ?
C28 C36 C37 C41 -0.7(2) . . . . ?
C35 C36 C37 C38 -0.4(3) . . . . ?
C28 C36 C37 C38 -179.65(18) . . . . ?
C39 O9 C38 O8 3.7(3) . . . . ?
C39 O9 C38 C37 -177.47(18) . . . . ?
C41 C37 C38 O8 -176.7(2) . . . . ?
C36 C37 C38 O8 2.0(3) . . . . ?
C41 C37 C38 O9 4.5(3) . . . . ?
C36 C37 C38 O9 -176.71(18) . . . . ?
C38 O9 C39 C40 -161.0(2) . . . . ?
C42 O10 C41 C27 -99.52(19) . . . . ?
C42 O10 C41 C37 82.0(2) . . . . ?
C28 C27 C41 O10 -178.06(15) . . . . ?
C25 C27 C41 O10 1.2(3) . . . . ?
C28 C27 C41 C37 0.6(2) . . . . ?
C25 C27 C41 C37 179.80(16) . . . . ?
C36 C37 C41 O10 178.62(16) . . . . ?
C38 C37 C41 O10 -2.4(3) . . . . ?
C36 C37 C41 C27 0.1(2) . . . . ?
C38 C37 C41 C27 179.05(18) . . . . ?
C43 O12 C42 O11 7.7(3) . . . . ?
C43 O12 C42 O10 -171.66(16) . . . . ?
C41 O10 C42 O11 -0.3(3) . . . . ?
C41 O10 C42 O12 179.10(14) . . . . ?
C42 O12 C43 C44 -118.35(19) . . . . ?
C42 O12 C43 C49 120.82(19) . . . . ?
O12 C43 C44 C45 -175.36(17) . . . . ?
C49 C43 C44 C45 -58.0(2) . . . . ?
C43 C44 C45 C47 52.3(2) . . . . ?
C43 C44 C45 C46 175.36(19) . . . . ?
C46 C45 C47 C48 -174.3(2) . . . . ?
C44 C45 C47 C48 -52.4(3) . . . . ?
C45 C47 C48 C49 57.2(3) . . . . ?
O12 C43 C49 C48 176.06(17) . . . . ?
C44 C43 C49 C48 59.1(2) . . . . ?
O12 C43 C49 C50 -54.0(3) . . . . ?
C44 C43 C49 C50 -171.0(3) . . . . ?
O12 C43 C49 C50A -74.3(12) . . . . ?
C44 C43 C49 C50A 168.7(12) . . . . ?
C47 C48 C49 C43 -58.2(3) . . . . ?
C47 C48 C49 C50 175.2(3) . . . . ?
C47 C48 C49 C50A 173.1(10) . . . . ?
C43 C49 C50 C51 167.9(3) . . . . ?
C48 C49 C50 C51 -67.9(5) . . . . ?
C43 C49 C50 C52 -68.1(4) . . . . ?
C48 C49 C50 C52 56.1(4) . . . . ?
C43 C49 C50A C52 -23(2) . . . . ?
C48 C49 C50A C52 92.1(16) . . . . ?
C43 C49 C50A C51A 96.2(15) . . . . ?
C48 C49 C50A C51A -148.7(14) . . . . ?
